data_7037173
loop_
_publ_author_name
'\<Skalamera, \/Dani'
'Sanders, Ernest'
'Vianello, Robert'
'Mar\<savelski, Aleksandra'
'Pevec, Andrej'
'Turel, Iztok'
'Kirin, Sre\'cko I'

_publ_section_title
;
 Synthesis and characterization of ML and ML2 metal complexes with amino
 acid substituted bis(2-picolyl)amine ligands.
;
_journal_issue 7
_journal_name_full 'Dalton transactions (Cambridge, England : 2003)'
_journal_page_first 2845
_journal_page_last 2858
_journal_paper_doi 10.1039/c5dt03387j
_journal_volume 45
_journal_year 2016
_chemical_formula_sum 'C15 H17 N5 O8 Zn'
_chemical_formula_weight 460.71
_chemical_name_systematic
;
 ?
;
_space_group_IT_number 2
_symmetry_cell_setting triclinic
_symmetry_space_group_name_Hall '-P 1'
_symmetry_space_group_name_H-M 'P -1'
_atom_sites_solution_hydrogens geom
_atom_sites_solution_primary direct
_atom_sites_solution_secondary difmap
_audit_creation_method SHELXL-97
_audit_update_record
;
2015-10-29 deposited with the CCDC.
2015-11-08 downloaded from the CCDC.
;
_cell_angle_alpha 84.712(5)
_cell_angle_beta 86.468(5)
_cell_angle_gamma 77.287(6)
_cell_formula_units_Z 2
_cell_length_a 8.0542(5)
_cell_length_b 8.5048(6)
_cell_length_c 16.0539(8)
_cell_measurement_reflns_used 5281
_cell_measurement_temperature 293(2)
_cell_measurement_theta_max 75.5168
_cell_measurement_theta_min 5.3448
_cell_volume 1067.19(12)
_computing_cell_refinement 'CrysAlis PRO (Agilent, 2011)'
_computing_data_collection 'CrysAlis PRO (Agilent, 2011)'
_computing_data_reduction 'CrysAlis PRO (Agilent, 2011)'
_computing_molecular_graphics 'DIAMOND (Brandenburg, 2011)'
_computing_publication_material 'WinGX (Farrugia, 1999)'
_computing_structure_refinement 'SHELXL-97 (Sheldrick, 2008)'
_computing_structure_solution 'SIR-92 (Giacovazzo,1993)'
_diffrn_ambient_temperature 293(2)
_diffrn_measured_fraction_theta_full 0.981
_diffrn_measured_fraction_theta_max 0.981
_diffrn_measurement_device_type 'SuperNova, Dual, Cu at zero, Atlas'
_diffrn_measurement_method \w
_diffrn_radiation_monochromator mirror
_diffrn_radiation_source 'SuperNova (Cu) X-ray source'
_diffrn_radiation_type CuK\a
_diffrn_radiation_wavelength 1.54184
_diffrn_reflns_av_R_equivalents 0.0479
_diffrn_reflns_av_unetI/netI 0.0401
_diffrn_reflns_limit_h_max 10
_diffrn_reflns_limit_h_min -8
_diffrn_reflns_limit_k_max 10
_diffrn_reflns_limit_k_min -10
_diffrn_reflns_limit_l_max 16
_diffrn_reflns_limit_l_min -20
_diffrn_reflns_number 9529
_diffrn_reflns_theta_full 75.70
_diffrn_reflns_theta_max 75.70
_diffrn_reflns_theta_min 5.35
_exptl_absorpt_coefficient_mu 2.051
_exptl_absorpt_correction_T_max 0.9044
_exptl_absorpt_correction_T_min 0.6280
_exptl_absorpt_correction_type multi-scan
_exptl_crystal_colour yellow
_exptl_crystal_density_diffrn 1.434
_exptl_crystal_density_method 'not measured'
_exptl_crystal_description prism
_exptl_crystal_F_000 472
_exptl_crystal_size_max 0.25
_exptl_crystal_size_mid 0.10
_exptl_crystal_size_min 0.05
_refine_diff_density_max 2.228
_refine_diff_density_min -0.496
_refine_diff_density_rms 0.178
_refine_ls_extinction_method none
_refine_ls_goodness_of_fit_ref 1.135
_refine_ls_hydrogen_treatment mixed
_refine_ls_matrix_type full
_refine_ls_number_parameters 263
_refine_ls_number_reflns 4345
_refine_ls_number_restraints 0
_refine_ls_restrained_S_all 1.135
_refine_ls_R_factor_all 0.0792
_refine_ls_R_factor_gt 0.0749
_refine_ls_shift/su_max 0.0001
_refine_ls_shift/su_mean 0.0001
_refine_ls_structure_factor_coef Fsqd
_refine_ls_weighting_details 'calc w=1/[\s^2^(Fo^2^)+(0.1733P)^2^+0.4338P] where P=(Fo^2^+2Fc^2^)/3'
_refine_ls_weighting_scheme calc
_refine_ls_wR_factor_gt 0.2338
_refine_ls_wR_factor_ref 0.2433
_reflns_number_gt 3931
_reflns_number_total 4345
_reflns_threshold_expression >2\s(I)
_cod_data_source_file c5dt03387j2.cif
_cod_data_source_block 2n
_cod_depositor_comments 'Adding full bibliography for 7037170--7037179.cif.'
_cod_original_cell_volume 1067.2(10)
_cod_original_sg_symbol_H-M P-1
_cod_database_code 7037173

loop_
_symmetry_equiv_pos_as_xyz
'x, y, z'
'-x, -y, -z'

loop_
_atom_site_label
_atom_site_type_symbol
_atom_site_fract_x
_atom_site_fract_y
_atom_site_fract_z
_atom_site_U_iso_or_equiv
_atom_site_adp_type
_atom_site_occupancy
_atom_site_symmetry_multiplicity
_atom_site_calc_flag
_atom_site_refinement_flags
Zn01 Zn 0.20768(6) 0.27958(6) 0.83820(3) 0.0444(2) Uani 1 1 d .
N1 N 0.3086(4) 0.4632(4) 0.8766(2) 0.0448(7) Uani 1 1 d .
N2 N 0.2171(5) 0.0707(4) 0.7809(2) 0.0482(7) Uani 1 1 d .
N3 N 0.4802(4) 0.2280(4) 0.7786(2) 0.0437(7) Uani 1 1 d .
N4 N -0.0347(5) 0.4842(5) 0.7327(3) 0.0564(8) Uani 1 1 d .
N5 N 0.1919(5) 0.1400(5) 0.9950(2) 0.0575(9) Uani 1 1 d .
O1 O 0.7765(4) 0.2134(5) 0.6641(2) 0.0691(10) Uani 1 1 d .
O2 O 0.6218(5) 0.4060(6) 0.5783(2) 0.0745(10) Uani 1 1 d .
O3 O -0.0316(4) 0.4141(4) 0.8069(2) 0.0624(8) Uani 1 1 d .
O4 O 0.0961(6) 0.4565(6) 0.6875(3) 0.0841(12) Uani 1 1 d .
O5 O -0.1681(5) 0.5728(6) 0.7098(3) 0.0830(12) Uani 1 1 d .
O6 O 0.0749(4) 0.2329(5) 0.9527(2) 0.0647(8) Uani 1 1 d .
O7 O 0.3345(5) 0.1013(5) 0.9583(2) 0.0667(9) Uani 1 1 d .
O8 O 0.1643(7) 0.0929(7) 1.0668(3) 0.1028(17) Uani 1 1 d .
C1 C 0.2119(5) 0.5937(5) 0.9099(3) 0.0509(9) Uani 1 1 d .
H1 H 0.0946 0.6030 0.9159 0.061 Uiso 1 1 calc R
C2 C 0.2830(6) 0.7153(5) 0.9357(3) 0.0537(9) Uani 1 1 d .
H2 H 0.2145 0.8047 0.9590 0.064 Uiso 1 1 calc R
C3 C 0.4559(6) 0.7010(5) 0.9261(3) 0.0535(9) Uani 1 1 d .
H3 H 0.5061 0.7811 0.9427 0.064 Uiso 1 1 calc R
C4 C 0.5560(5) 0.5655(5) 0.8914(2) 0.0496(8) Uani 1 1 d .
H4 H 0.6733 0.5546 0.8839 0.060 Uiso 1 1 calc R
C5 C 0.4786(5) 0.4482(5) 0.8685(2) 0.0424(7) Uani 1 1 d .
C6 C 0.5797(5) 0.2917(5) 0.8369(2) 0.0469(8) Uani 1 1 d .
H6A H 0.6843 0.3102 0.8084 0.056 Uiso 1 1 calc R
H6B H 0.6098 0.2124 0.8840 0.056 Uiso 1 1 calc R
C7 C 0.5246(5) 0.0522(5) 0.7765(3) 0.0506(9) Uani 1 1 d .
H7A H 0.5650 0.0029 0.8304 0.061 Uiso 1 1 calc R
H7B H 0.6157 0.0230 0.7346 0.061 Uiso 1 1 calc R
C8 C 0.3701(6) -0.0115(5) 0.7556(2) 0.0479(8) Uani 1 1 d .
C9 C 0.3890(7) -0.1533(6) 0.7160(3) 0.0622(11) Uani 1 1 d .
H9 H 0.4962 -0.2099 0.6989 0.075 Uiso 1 1 calc R
C10 C 0.2425(9) -0.2085(7) 0.7026(4) 0.0733(14) Uani 1 1 d .
H10 H 0.2507 -0.3019 0.6752 0.088 Uiso 1 1 calc R
C11 C 0.0854(8) -0.1235(7) 0.7301(4) 0.0745(15) Uani 1 1 d .
H11 H -0.0129 -0.1604 0.7229 0.089 Uiso 1 1 calc R
C12 C 0.0767(6) 0.0154(6) 0.7680(3) 0.0613(11) Uani 1 1 d .
H12 H -0.0294 0.0739 0.7855 0.074 Uiso 1 1 calc R
C13 C 0.4760(5) 0.3159(5) 0.6956(2) 0.0497(8) Uani 1 1 d .
H13A H 0.4289 0.4294 0.7023 0.060 Uiso 1 1 calc R
H13B H 0.3982 0.2779 0.6626 0.060 Uiso 1 1 calc R
C14 C 0.6447(6) 0.3022(6) 0.6462(3) 0.0547(9) Uani 1 1 d .
C15 C 0.7717(10) 0.4088(11) 0.5230(4) 0.097(2) Uani 1 1 d .
H15A H 0.8580 0.4385 0.5531 0.145 Uiso 1 1 calc R
H15B H 0.7415 0.4862 0.4761 0.145 Uiso 1 1 calc R
H15C H 0.8143 0.3034 0.5035 0.145 Uiso 1 1 calc R

loop_
_atom_site_aniso_label
_atom_site_aniso_U_11
_atom_site_aniso_U_22
_atom_site_aniso_U_33
_atom_site_aniso_U_23
_atom_site_aniso_U_13
_atom_site_aniso_U_12
Zn01 0.0415(4) 0.0435(4) 0.0498(4) -0.0090(2) -0.0002(2) -0.0114(2)
N1 0.0436(16) 0.0442(16) 0.0486(16) -0.0104(12) 0.0010(12) -0.0120(13)
N2 0.0530(18) 0.0434(16) 0.0504(16) -0.0067(13) -0.0086(13) -0.0120(13)
N3 0.0430(15) 0.0429(16) 0.0446(15) -0.0063(12) 0.0002(11) -0.0072(12)
N4 0.0501(18) 0.0512(19) 0.070(2) -0.0027(16) -0.0104(16) -0.0139(15)
N5 0.064(2) 0.055(2) 0.0532(19) -0.0046(15) 0.0019(16) -0.0145(17)
O1 0.0556(19) 0.082(3) 0.062(2) 0.0036(18) 0.0063(15) -0.0047(17)
O2 0.068(2) 0.096(3) 0.0546(18) 0.0153(17) 0.0000(15) -0.0161(19)
O3 0.0456(15) 0.067(2) 0.0724(19) -0.0010(15) -0.0077(13) -0.0082(14)
O4 0.063(2) 0.093(3) 0.095(3) 0.001(2) 0.015(2) -0.023(2)
O5 0.065(2) 0.079(3) 0.096(3) 0.006(2) -0.020(2) 0.0034(19)
O6 0.0552(17) 0.072(2) 0.0612(18) 0.0042(15) 0.0045(14) -0.0066(15)
O7 0.0570(18) 0.068(2) 0.076(2) -0.0177(17) -0.0027(16) -0.0098(15)
O8 0.108(4) 0.122(4) 0.063(2) 0.020(2) 0.005(2) -0.006(3)
C1 0.049(2) 0.051(2) 0.054(2) -0.0142(16) 0.0015(16) -0.0104(16)
C2 0.065(2) 0.046(2) 0.052(2) -0.0135(16) 0.0012(18) -0.0128(18)
C3 0.068(3) 0.050(2) 0.0491(19) -0.0073(16) -0.0011(17) -0.0270(19)
C4 0.052(2) 0.055(2) 0.0466(18) -0.0036(15) -0.0033(15) -0.0210(17)
C5 0.0453(18) 0.0452(18) 0.0389(16) -0.0046(13) 0.0009(13) -0.0148(15)
C6 0.0397(17) 0.053(2) 0.0482(18) -0.0084(15) -0.0023(14) -0.0084(15)
C7 0.050(2) 0.0425(19) 0.058(2) -0.0089(15) 0.0014(16) -0.0056(15)
C8 0.059(2) 0.0401(18) 0.0431(17) -0.0049(14) -0.0038(15) -0.0061(16)
C9 0.080(3) 0.048(2) 0.058(2) -0.0088(18) -0.007(2) -0.010(2)
C10 0.100(4) 0.054(3) 0.071(3) -0.014(2) -0.022(3) -0.019(3)
C11 0.082(3) 0.059(3) 0.091(4) -0.003(2) -0.032(3) -0.027(3)
C12 0.057(2) 0.057(2) 0.074(3) -0.002(2) -0.016(2) -0.019(2)
C13 0.047(2) 0.054(2) 0.0466(18) -0.0049(16) -0.0024(15) -0.0074(16)
C14 0.053(2) 0.064(2) 0.0454(19) -0.0046(17) 0.0025(16) -0.0114(19)
C15 0.102(5) 0.122(6) 0.063(3) 0.010(3) 0.022(3) -0.029(4)

loop_
_atom_type_symbol
_atom_type_description
_atom_type_scat_dispersion_real
_atom_type_scat_dispersion_imag
_atom_type_scat_source
C C 0.0181 0.0091 'International Tables Vol C Tables 4.2.6.8 and 6.1.1.4'
H H 0.0000 0.0000 'International Tables Vol C Tables 4.2.6.8 and 6.1.1.4'
N N 0.0311 0.0180 'International Tables Vol C Tables 4.2.6.8 and 6.1.1.4'
O O 0.0492 0.0322 'International Tables Vol C Tables 4.2.6.8 and 6.1.1.4'
Zn Zn -1.5491 0.6778 'International Tables Vol C Tables 4.2.6.8 and 6.1.1.4'

loop_
_geom_angle_atom_site_label_1
_geom_angle_atom_site_label_2
_geom_angle_atom_site_label_3
_geom_angle
N2 Zn01 N1 154.61(15)
N2 Zn01 O3 101.49(15)
N1 Zn01 O3 98.74(15)
N2 Zn01 O6 101.28(16)
N1 Zn01 O6 96.56(15)
O3 Zn01 O6 82.05(14)
N2 Zn01 N3 77.53(13)
N1 Zn01 N3 77.19(13)
O3 Zn01 N3 137.75(13)
O6 Zn01 N3 140.06(13)
N2 Zn01 O7 86.19(13)
N1 Zn01 O7 89.35(14)
O3 Zn01 O7 137.17(13)
O6 Zn01 O7 55.20(13)
N3 Zn01 O7 85.08(12)
C1 N1 C5 119.5(3)
C1 N1 Zn01 122.6(3)
C5 N1 Zn01 117.8(3)
C8 N2 C12 119.6(4)
C8 N2 Zn01 117.5(3)
C12 N2 Zn01 122.9(3)
C7 N3 C13 113.7(3)
C7 N3 C6 114.3(3)
C13 N3 C6 112.0(3)
C7 N3 Zn01 104.2(2)
C13 N3 Zn01 108.0(2)
C6 N3 Zn01 103.6(2)
O5 N4 O4 123.4(5)
O5 N4 O3 118.4(4)
O4 N4 O3 118.2(4)
O8 N5 O7 122.6(5)
O8 N5 O6 120.9(5)
O7 N5 O6 116.5(4)
C14 O2 C15 116.1(5)
N4 O3 Zn01 113.4(3)
N5 O6 Zn01 101.9(3)
N5 O7 Zn01 86.3(3)
N1 C1 C2 121.5(4)
N1 C1 H1 119.2
C2 C1 H1 119.2
C3 C2 C1 118.8(4)
C3 C2 H2 120.6
C1 C2 H2 120.6
C2 C3 C4 119.5(4)
C2 C3 H3 120.2
C4 C3 H3 120.2
C5 C4 C3 118.9(4)
C5 C4 H4 120.5
C3 C4 H4 120.5
N1 C5 C4 121.7(4)
N1 C5 C6 116.2(3)
C4 C5 C6 122.1(4)
N3 C6 C5 110.9(3)
N3 C6 H6A 109.5
C5 C6 H6A 109.5
N3 C6 H6B 109.5
C5 C6 H6B 109.5
H6A C6 H6B 108.0
N3 C7 C8 110.6(3)
N3 C7 H7A 109.5
C8 C7 H7A 109.5
N3 C7 H7B 109.5
C8 C7 H7B 109.5
H7A C7 H7B 108.1
N2 C8 C9 121.6(4)
N2 C8 C7 117.0(3)
C9 C8 C7 121.3(4)
C8 C9 C10 118.1(5)
C8 C9 H9 120.9
C10 C9 H9 120.9
C11 C10 C9 119.6(5)
C11 C10 H10 120.2
C9 C10 H10 120.2
C12 C11 C10 118.9(5)
C12 C11 H11 120.5
C10 C11 H11 120.5
N2 C12 C11 122.1(5)
N2 C12 H12 118.9
C11 C12 H12 118.9
N3 C13 C14 116.7(3)
N3 C13 H13A 108.1
C14 C13 H13A 108.1
N3 C13 H13B 108.1
C14 C13 H13B 108.1
H13A C13 H13B 107.3
O1 C14 O2 125.1(4)
O1 C14 C13 126.3(4)
O2 C14 C13 108.6(4)
O2 C15 H15A 109.5
O2 C15 H15B 109.5
H15A C15 H15B 109.5
O2 C15 H15C 109.5
H15A C15 H15C 109.5
H15B C15 H15C 109.5

loop_
_geom_bond_atom_site_label_1
_geom_bond_atom_site_label_2
_geom_bond_distance
Zn01 N2 2.059(4)
Zn01 N1 2.068(3)
Zn01 O3 2.078(3)
Zn01 O6 2.120(3)
Zn01 N3 2.306(3)
Zn01 O7 2.466(4)
N1 C1 1.342(5)
N1 C5 1.346(5)
N2 C8 1.335(6)
N2 C12 1.351(6)
N3 C7 1.462(5)
N3 C13 1.465(5)
N3 C6 1.479(5)
N4 O5 1.224(5)
N4 O4 1.233(6)
N4 O3 1.281(5)
N5 O8 1.209(6)
N5 O7 1.249(6)
N5 O6 1.275(6)
O1 C14 1.194(6)
O2 C14 1.333(6)
O2 C15 1.456(7)
C1 C2 1.393(6)
C1 H1 0.9300
C2 C3 1.372(7)
C2 H2 0.9300
C3 C4 1.394(6)
C3 H3 0.9300
C4 C5 1.375(6)
C4 H4 0.9300
C5 C6 1.513(5)
C6 H6A 0.9700
C6 H6B 0.9700
C7 C8 1.528(6)
C7 H7A 0.9700
C7 H7B 0.9700
C8 C9 1.390(6)
C9 C10 1.398(8)
C9 H9 0.9300
C10 C11 1.380(10)
C10 H10 0.9300
C11 C12 1.364(8)
C11 H11 0.9300
C12 H12 0.9300
C13 C14 1.518(6)
C13 H13A 0.9700
C13 H13B 0.9700
C15 H15A 0.9600
C15 H15B 0.9600
C15 H15C 0.9600

loop_
_geom_torsion_atom_site_label_1
_geom_torsion_atom_site_label_2
_geom_torsion_atom_site_label_3
_geom_torsion_atom_site_label_4
_geom_torsion
N2 Zn01 N1 C1 171.6(3)
O3 Zn01 N1 C1 29.1(3)
O6 Zn01 N1 C1 -53.9(3)
N3 Zn01 N1 C1 166.2(3)
O7 Zn01 N1 C1 -108.7(3)
N2 Zn01 N1 C5 -9.3(5)
O3 Zn01 N1 C5 -151.9(3)
O6 Zn01 N1 C5 125.2(3)
N3 Zn01 N1 C5 -14.7(3)
O7 Zn01 N1 C5 70.4(3)
N1 Zn01 N2 C8 8.8(5)
O3 Zn01 N2 C8 150.9(3)
O6 Zn01 N2 C8 -125.0(3)
N3 Zn01 N2 C8 14.2(3)
O7 Zn01 N2 C8 -71.6(3)
N1 Zn01 N2 C12 -170.9(3)
O3 Zn01 N2 C12 -28.8(4)
O6 Zn01 N2 C12 55.3(4)
N3 Zn01 N2 C12 -165.5(4)
O7 Zn01 N2 C12 108.7(4)
N2 Zn01 N3 C7 -28.5(2)
N1 Zn01 N3 C7 149.1(3)
O3 Zn01 N3 C7 -122.0(3)
O6 Zn01 N3 C7 64.2(3)
O7 Zn01 N3 C7 58.6(3)
N2 Zn01 N3 C13 92.7(3)
N1 Zn01 N3 C13 -89.7(3)
O3 Zn01 N3 C13 -0.8(4)
O6 Zn01 N3 C13 -174.6(3)
O7 Zn01 N3 C13 179.8(3)
N2 Zn01 N3 C6 -148.4(3)
N1 Zn01 N3 C6 29.2(2)
O3 Zn01 N3 C6 118.2(3)
O6 Zn01 N3 C6 -55.6(3)
O7 Zn01 N3 C6 -61.2(2)
O5 N4 O3 Zn01 -176.5(4)
O4 N4 O3 Zn01 4.9(5)
N2 Zn01 O3 N4 -80.2(3)
N1 Zn01 O3 N4 84.3(3)
O6 Zn01 O3 N4 179.8(3)
N3 Zn01 O3 N4 3.8(4)
O7 Zn01 O3 N4 -177.1(3)
O8 N5 O6 Zn01 176.8(5)
O7 N5 O6 Zn01 -3.1(5)
N2 Zn01 O6 N5 79.0(3)
N1 Zn01 O6 N5 -82.9(3)
O3 Zn01 O6 N5 179.2(3)
N3 Zn01 O6 N5 -5.0(4)
O7 Zn01 O6 N5 1.7(3)
O8 N5 O7 Zn01 -177.3(5)
O6 N5 O7 Zn01 2.6(4)
N2 Zn01 O7 N5 -108.3(3)
N1 Zn01 O7 N5 96.7(3)
O3 Zn01 O7 N5 -5.5(4)
O6 Zn01 O7 N5 -1.7(3)
N3 Zn01 O7 N5 173.9(3)
C5 N1 C1 C2 0.6(6)
Zn01 N1 C1 C2 179.7(3)
N1 C1 C2 C3 0.4(7)
C1 C2 C3 C4 -0.3(6)
C2 C3 C4 C5 -0.8(6)
C1 N1 C5 C4 -1.8(6)
Zn01 N1 C5 C4 179.1(3)
C1 N1 C5 C6 175.3(4)
Zn01 N1 C5 C6 -3.8(4)
C3 C4 C5 N1 1.8(6)
C3 C4 C5 C6 -175.0(4)
C7 N3 C6 C5 -152.0(3)
C13 N3 C6 C5 76.8(4)
Zn01 N3 C6 C5 -39.4(3)
N1 C5 C6 N3 32.0(4)
C4 C5 C6 N3 -151.0(3)
C13 N3 C7 C8 -79.6(4)
C6 N3 C7 C8 150.1(3)
Zn01 N3 C7 C8 37.7(3)
C12 N2 C8 C9 0.0(6)
Zn01 N2 C8 C9 -179.7(3)
C12 N2 C8 C7 -176.7(4)
Zn01 N2 C8 C7 3.6(5)
N3 C7 C8 N2 -30.8(5)
N3 C7 C8 C9 152.5(4)
N2 C8 C9 C10 0.4(7)
C7 C8 C9 C10 176.9(4)
C8 C9 C10 C11 -1.3(8)
C9 C10 C11 C12 1.7(9)
C8 N2 C12 C11 0.5(7)
Zn01 N2 C12 C11 -179.8(4)
C10 C11 C12 N2 -1.3(8)
C7 N3 C13 C14 -66.6(5)
C6 N3 C13 C14 64.8(5)
Zn01 N3 C13 C14 178.3(3)
C15 O2 C14 O1 -0.1(9)
C15 O2 C14 C13 -179.8(5)
N3 C13 C14 O1 8.8(7)
N3 C13 C14 O2 -171.5(4)
